data_7703683
loop_
_publ_author_name
'Hood, Thomas M.'
'Gyton, Matthew R.'
'Chaplin, Adrian B.'

_publ_section_title
;
 Synthesis and rhodium complexes of macrocyclic PNP and PONOP pincer
 ligands.
;
_journal_issue 7
_journal_name_full 'Dalton transactions (Cambridge, England : 2003)'
_journal_page_first 2077
_journal_page_last 2086
_journal_paper_doi 10.1039/c9dt04474d
_journal_volume 49
_journal_year 2020
_chemical_formula_moiety 'C29 H59 B2 N P2'
_chemical_formula_sum 'C29 H59 B2 N P2'
_chemical_formula_weight 505.33
_chemical_melting_point ?
_space_group_crystal_system monoclinic
_space_group_IT_number 14
_space_group_name_Hall '-P 2ybc'
_space_group_name_H-M_alt 'P 1 21/c 1'
_atom_sites_solution_hydrogens geom
_atom_sites_solution_primary dual
_atom_sites_solution_secondary difmap
_audit_creation_date 2019-11-07
_audit_creation_method
;
Olex2 1.2
(compiled 2018.05.29 svn.r3510 for OlexSys, GUI svn.r5506)
;
_audit_update_record
;
2019-11-20 deposited with the CCDC.	2019-12-11 downloaded from the CCDC.
;
_cell_angle_alpha 90
_cell_angle_beta 114.2091(11)
_cell_angle_gamma 90
_cell_formula_units_Z 4
_cell_length_a 12.36586(11)
_cell_length_b 26.05266(18)
_cell_length_c 11.08994(10)
_cell_measurement_reflns_used 24678
_cell_measurement_temperature 150(2)
_cell_measurement_theta_max 73.4420
_cell_measurement_theta_min 3.3350
_cell_volume 3258.57(5)
_computing_cell_refinement 'CrysAlisPro 1.171.40.45a (Rigaku OD, 2019)'
_computing_data_collection 'CrysAlisPro 1.171.40.45a (Rigaku OD, 2019)'
_computing_data_reduction 'CrysAlisPro 1.171.40.45a (Rigaku OD, 2019)'
_computing_molecular_graphics 'Olex2 (Dolomanov et al., 2009)'
_computing_publication_material 'Olex2 (Dolomanov et al., 2009)'
_computing_structure_refinement 'ShelXL (Sheldrick, 2015)'
_computing_structure_solution 'ShelXT (Sheldrick, 2015)'
_diffrn_ambient_environment N~2~
_diffrn_ambient_temperature 150(2)
_diffrn_detector 'CCD plate'
_diffrn_detector_area_resol_mean 5.3046
_diffrn_detector_type AtlasS2
_diffrn_measured_fraction_theta_full 0.999
_diffrn_measured_fraction_theta_max 0.999
_diffrn_measurement_details
;
List of Runs (angles in degrees, time in seconds):

  # Type    Start    End  Width  t~exp~   \w     \q     \k     \f   Frames
#--------------------------------------------------------------------------
  1  \w   -117.00 -18.00   1.00    3.50    --  -42.07 -37.00 -30.00   99
  2  \w    -66.00  32.00   1.00    3.50    --  -42.07  37.00 -30.00   98
  3  \w     23.00  98.00   1.00    3.50    --   42.07-125.00 -90.00   75
  4  \w     35.00 136.00   1.00   14.00    --  107.00 -61.00  90.00  101
  5  \w     78.00 178.00   1.00   14.00    --  107.00  61.00 -30.00  100
  6  \w     24.00 110.00   1.00   14.00    --  107.00 -94.00 -30.00   86
  7  \w     94.00 178.00   1.00   14.00    --  107.00 125.00-180.00   84
  8  \w     81.00 178.00   1.00   14.00    --  107.00  45.00 -90.00   97
  9  \w     34.00 118.00   1.00   14.00    --  107.00-125.00-180.00   84
 10  \w     74.00 178.00   1.00   14.00    --  107.00  77.00   0.00  104
 11  \w     81.00 178.00   1.00   14.00    --  107.00  45.00-180.00   97
 12  \w     34.00 118.00   1.00   14.00    --  107.00-125.00  90.00   84
 13  \w     94.00 178.00   1.00   14.00    --  107.00 125.00-150.00   84
 14  \w     35.00 136.00   1.00   14.00    --  107.00 -61.00 -30.00  101
 15  \w   -114.00 -14.00   1.00    3.50    --  -42.07 -57.00 -90.00  100
 16  \w   -114.00 -14.00   1.00    3.50    --  -42.07 -57.00-180.00  100
 17  \w   -114.00 -14.00   1.00    3.50    --  -42.07 -57.00  90.00  100
 18  \w     78.00 178.00   1.00   14.00    --  107.00  61.00 120.00  100
 19  \w     78.00 178.00   1.00   14.00    --  107.00  61.00-120.00  100
 20  \w     78.00 178.00   1.00   14.00    --  107.00  61.00-150.00  100
 21  \w     94.00 178.00   1.00   14.00    --  107.00 125.00  30.00   84
 22  \w     78.00 178.00   1.00   14.00    --  107.00  61.00 -60.00  100
 23  \w     78.00 178.00   1.00   14.00    --  107.00  61.00 150.00  100
 24  \w     34.00 118.00   1.00   14.00    --  107.00-125.00 -90.00   84
 25  \w     74.00 178.00   1.00   14.00    --  107.00  77.00  30.00  104
 26  \w     81.00 178.00   1.00   14.00    --  107.00  45.00  90.00   97
 27  \w   -118.00 -63.00   1.00    3.50    --  -42.07 -77.00  30.00   55
 28  \w      1.00  83.00   1.00    3.50    --   42.07 -99.00  60.00   82
;
_diffrn_measurement_device 'four-circle diffractometer'
_diffrn_measurement_device_type 'SuperNova, Dual, Cu at home/near, AtlasS2'
_diffrn_measurement_method '\w scans'
_diffrn_orient_matrix_type 'CrysAlisPro convention (1999,Acta A55,543-557)'
_diffrn_orient_matrix_UB_11 0.0298007000
_diffrn_orient_matrix_UB_12 -0.0166078000
_diffrn_orient_matrix_UB_13 -0.1161294000
_diffrn_orient_matrix_UB_21 0.1330528000
_diffrn_orient_matrix_UB_22 0.0073542000
_diffrn_orient_matrix_UB_23 0.0872837000
_diffrn_orient_matrix_UB_31 0.0085659000
_diffrn_orient_matrix_UB_32 -0.0562859000
_diffrn_orient_matrix_UB_33 0.0457205000
_diffrn_radiation_monochromator mirror
_diffrn_radiation_probe x-ray
_diffrn_radiation_type CuK\a
_diffrn_radiation_wavelength 1.54184
_diffrn_reflns_av_R_equivalents 0.0495
_diffrn_reflns_av_unetI/netI 0.0222
_diffrn_reflns_Laue_measured_fraction_full 0.999
_diffrn_reflns_Laue_measured_fraction_max 0.999
_diffrn_reflns_limit_h_max 15
_diffrn_reflns_limit_h_min -15
_diffrn_reflns_limit_k_max 29
_diffrn_reflns_limit_k_min -31
_diffrn_reflns_limit_l_max 13
_diffrn_reflns_limit_l_min -13
_diffrn_reflns_number 51452
_diffrn_reflns_point_group_measured_fraction_full 0.999
_diffrn_reflns_point_group_measured_fraction_max 0.999
_diffrn_reflns_theta_full 70.063
_diffrn_reflns_theta_max 70.063
_diffrn_reflns_theta_min 6.433
_diffrn_source 'micro-focus sealed X-ray tube'
_diffrn_source_type 'SuperNova (Cu) X-ray Source'
_exptl_absorpt_coefficient_mu 1.309
_exptl_absorpt_correction_T_max 1.000
_exptl_absorpt_correction_T_min 0.334
_exptl_absorpt_correction_type gaussian
_exptl_absorpt_process_details
;
CrysAlisPro 1.171.40.45a (Rigaku Oxford Diffraction, 2019)
Numerical absorption correction based on gaussian integration over
			a multifaceted crystal model
Empirical absorption correction using spherical harmonics,
 implemented in SCALE3 ABSPACK scaling algorithm.
;
_exptl_crystal_colour colourless
_exptl_crystal_colour_primary colourless
_exptl_crystal_density_diffrn 1.030
_exptl_crystal_density_meas ?
_exptl_crystal_description plate
_exptl_crystal_F_000 1120
_exptl_crystal_recrystallization_method 'Crystals grown from hexane at 278 K'
_exptl_crystal_size_max 0.467
_exptl_crystal_size_mid 0.278
_exptl_crystal_size_min 0.025
_refine_diff_density_max 0.794
_refine_diff_density_min -0.445
_refine_diff_density_rms 0.051
_refine_ls_extinction_method none
_refine_ls_goodness_of_fit_ref 1.029
_refine_ls_hydrogen_treatment constr
_refine_ls_matrix_type full
_refine_ls_number_parameters 317
_refine_ls_number_reflns 6186
_refine_ls_number_restraints 15
_refine_ls_restrained_S_all 1.028
_refine_ls_R_factor_all 0.0515
_refine_ls_R_factor_gt 0.0471
_refine_ls_shift/su_max 0.001
_refine_ls_shift/su_mean 0.000
_refine_ls_structure_factor_coef Fsqd
_refine_ls_weighting_details 'w=1/[\s^2^(Fo^2^)+(0.0689P)^2^+2.1991P] where P=(Fo^2^+2Fc^2^)/3'
_refine_ls_weighting_scheme calc
_refine_ls_wR_factor_gt 0.1260
_refine_ls_wR_factor_ref 0.1304
_reflns_Friedel_coverage 0.000
_reflns_number_gt 5591
_reflns_number_total 6186
_reflns_threshold_expression 'I > 2\s(I)'
_cod_data_source_file c9dt04474d3.cif
_cod_data_source_block 0506abc19s
_cod_depositor_comments
;
The following automatic conversions were performed:

data item '_chemical_melting_point' value 'not measured' was changed
to '?' -- the value is undefined or not given.

data item '_exptl_crystal_density_meas' value 'not measured' was
changed to '?' -- the value is perceived as not measured.

Automatic conversion script
Id: cif_fix_values 7556 2019-12-06 15:28:31Z antanas 
;
_cod_database_code 7703683
_shelx_shelxl_version_number 2014/7
_shelx_space_group_comment
;
The symmetry employed for this shelxl refinement is uniquely defined
by the following loop, which should always be used as a source of
symmetry information in preference to the above space-group names.
They are only intended as comments.
;
_olex2_refinement_description
;
1. Fixed Uiso
 At 1.2 times of:
  All C(H) groups, All C(H,H) groups
 At 1.5 times of:
  All B(H,H,H) groups, All C(H,H,H) groups
2. Restrained distances
 B3-H3B \\sim B3-H3C \\sim B3-H3A \\sim B2-H2C \\sim B2-H2B \\sim B2-H2A
 with sigma of 0.01
3.a Secondary CH2 refined with riding coordinates:
 C107(H10A,H10B), C108(H10C,H10D), C117(H11S,H11T), C118(H11U,H11V), C119(H11W,
 H11X), C120(H12A,H12B), C121(H12C,H12D), C122(H12E,H12F), C123(H12G,H12H),
 C124(H12I,H12J), C125(H12K,H12L), C126(H12M,H12N), C127(H12O,H12P), C128(H12Q,
 H12R), C129(H12S,H12T), C130(H13A,H13B)
3.b Aromatic/amide H refined with riding coordinates:
 C103(H103), C104(H104), C105(H105)
3.c Idealised Me refined as rotating group:
 C110(H11A,H11B,H11C), C111(H11D,H11E,H11F), C112(H11G,H11H,H11I), C114(H11J,
 H11K,H11L), C115(H11M,H11N,H11O), C116(H11P,H11Q,H11R)
3.d Idealised Me refined as rotating group with stretchable bonds:
 B2(H2A,H2B,H2C), B3(H3A,H3B,H3C)
;
_olex2_submission_special_instructions 'No special instructions were received'
_oxdiff_exptl_absorpt_empirical_details
;
Empirical correction (ABSPACK) includes:
- Absorption correction using spherical harmonics
- Frame scaling
;
_oxdiff_exptl_absorpt_empirical_full_max 5.597
_oxdiff_exptl_absorpt_empirical_full_min 0.536

loop_
_space_group_symop_operation_xyz
'x, y, z'
'-x, y+1/2, -z+1/2'
'-x, -y, -z'
'x, -y-1/2, z-1/2'

loop_
_atom_site_label
_atom_site_type_symbol
_atom_site_fract_x
_atom_site_fract_y
_atom_site_fract_z
_atom_site_U_iso_or_equiv
_atom_site_adp_type
_atom_site_occupancy
_atom_site_site_symmetry_order
_atom_site_calc_flag
_atom_site_refinement_flags_posn
_atom_site_refinement_flags_adp
_atom_site_refinement_flags_occupancy
_atom_site_disorder_assembly
_atom_site_disorder_group
P2 P 0.77510(4) 0.70686(2) 0.76171(4) 0.02447(13) Uani 1 1 d . . . . .
P3 P 0.71733(4) 0.52419(2) 0.25009(4) 0.02095(12) Uani 1 1 d . . . . .
N101 N 0.74811(13) 0.60183(6) 0.52026(13) 0.0245(3) Uani 1 1 d . . . . .
C102 C 0.68330(16) 0.62306(7) 0.57911(16) 0.0262(4) Uani 1 1 d . . . . .
C103 C 0.61207(18) 0.59382(8) 0.62283(18) 0.0334(4) Uani 1 1 d . . . . .
H103 H 0.5630 0.6099 0.6588 0.040 Uiso 1 1 calc R . . . .
C104 C 0.6141(2) 0.54092(8) 0.6129(2) 0.0379(5) Uani 1 1 d . . . . .
H104 H 0.5694 0.5200 0.6459 0.045 Uiso 1 1 calc R . . . .
C105 C 0.68228(19) 0.51883(7) 0.55417(19) 0.0346(4) Uani 1 1 d . . . . .
H105 H 0.6861 0.4826 0.5474 0.041 Uiso 1 1 calc R . . . .
C106 C 0.74491(16) 0.55069(7) 0.50537(16) 0.0263(4) Uani 1 1 d . . . . .
C107 C 0.69335(17) 0.68047(7) 0.59505(17) 0.0282(4) Uani 1 1 d . . . . .
H10A H 0.6120 0.6947 0.5602 0.034 Uiso 1 1 calc R . . . .
H10B H 0.7313 0.6935 0.5380 0.034 Uiso 1 1 calc R . . . .
C108 C 0.81136(16) 0.53016(7) 0.42849(17) 0.0285(4) Uani 1 1 d . . . . .
H10C H 0.8444 0.4960 0.4640 0.034 Uiso 1 1 calc R . . . .
H10D H 0.8786 0.5533 0.4411 0.034 Uiso 1 1 calc R . . . .
C109 C 0.92407(17) 0.67723(8) 0.83674(19) 0.0323(4) Uani 1 1 d . . . . .
C110 C 0.9853(2) 0.68473(11) 0.7428(3) 0.0511(6) Uani 1 1 d . . . . .
H11A H 0.9408 0.6665 0.6598 0.077 Uiso 1 1 calc GR . . . .
H11B H 1.0662 0.6711 0.7839 0.077 Uiso 1 1 calc GR . . . .
H11C H 0.9881 0.7214 0.7247 0.077 Uiso 1 1 calc GR . . . .
C111 C 0.9923(2) 0.70575(10) 0.9673(2) 0.0502(6) Uani 1 1 d . . . . .
H11D H 0.9935 0.7426 0.9497 0.075 Uiso 1 1 calc GR . . . .
H11E H 1.0737 0.6928 1.0083 0.075 Uiso 1 1 calc GR . . . .
H11F H 0.9531 0.7001 1.0271 0.075 Uiso 1 1 calc GR . . . .
C112 C 0.9207(2) 0.61988(8) 0.8656(2) 0.0404(5) Uani 1 1 d . . . . .
H11G H 0.8770 0.6147 0.9210 0.061 Uiso 1 1 calc GR . . . .
H11H H 1.0019 0.6070 0.9121 0.061 Uiso 1 1 calc GR . . . .
H11I H 0.8812 0.6012 0.7823 0.061 Uiso 1 1 calc GR . . . .
C113 C 0.82216(16) 0.53096(7) 0.17006(18) 0.0276(4) Uani 1 1 d . . . . .
C114 C 0.9243(2) 0.49279(10) 0.2329(2) 0.0490(6) Uani 1 1 d . . . . .
H11J H 0.9718 0.5027 0.3249 0.074 Uiso 1 1 calc GR . . . .
H11K H 0.9743 0.4930 0.1836 0.074 Uiso 1 1 calc GR . . . .
H11L H 0.8920 0.4583 0.2305 0.074 Uiso 1 1 calc GR . . . .
C115 C 0.75486(19) 0.51815(9) 0.02295(19) 0.0399(5) Uani 1 1 d . . . . .
H11M H 0.7236 0.4831 0.0136 0.060 Uiso 1 1 calc GR . . . .
H11N H 0.8089 0.5208 -0.0213 0.060 Uiso 1 1 calc GR . . . .
H11O H 0.6891 0.5423 -0.0175 0.060 Uiso 1 1 calc GR . . . .
C116 C 0.87086(18) 0.58566(8) 0.1853(2) 0.0380(5) Uani 1 1 d . . . . .
H11P H 0.8064 0.6094 0.1356 0.057 Uiso 1 1 calc GR . . . .
H11Q H 0.9323 0.5874 0.1511 0.057 Uiso 1 1 calc GR . . . .
H11R H 0.9050 0.5952 0.2790 0.057 Uiso 1 1 calc GR . . . .
C117 C 0.69491(16) 0.68625(7) 0.85937(17) 0.0279(4) Uani 1 1 d . . . . .
H11S H 0.6841 0.6486 0.8515 0.034 Uiso 1 1 calc R . . . .
H11T H 0.7430 0.6944 0.9536 0.034 Uiso 1 1 calc R . . . .
C118 C 0.57324(17) 0.71194(7) 0.81579(18) 0.0304(4) Uani 1 1 d . . . . .
H11U H 0.5844 0.7489 0.8383 0.036 Uiso 1 1 calc R . . . .
H11V H 0.5303 0.7090 0.7186 0.036 Uiso 1 1 calc R . . . .
C119 C 0.49868(19) 0.68790(9) 0.8813(2) 0.0393(5) Uani 1 1 d . . . . .
H11W H 0.5490 0.6832 0.9766 0.047 Uiso 1 1 calc R . . . .
H11X H 0.4720 0.6535 0.8424 0.047 Uiso 1 1 calc R . . . .
C120 C 0.3886(2) 0.72010(10) 0.8663(2) 0.0453(5) Uani 1 1 d . . . . .
H12A H 0.3450 0.7017 0.9106 0.054 Uiso 1 1 calc R . . . .
H12B H 0.4160 0.7531 0.9130 0.054 Uiso 1 1 calc R . . . .
C121 C 0.3035(2) 0.73129(9) 0.7250(2) 0.0447(5) Uani 1 1 d . . . . .
H12C H 0.3471 0.7497 0.6806 0.054 Uiso 1 1 calc R . . . .
H12D H 0.2407 0.7545 0.7264 0.054 Uiso 1 1 calc R . . . .
C122 C 0.2450(3) 0.68397(11) 0.6435(3) 0.0670(8) Uani 1 1 d . . . . .
H12E H 0.2853 0.6533 0.6950 0.080 Uiso 1 1 calc R . . . .
H12F H 0.1618 0.6829 0.6337 0.080 Uiso 1 1 calc R . . . .
C123 C 0.2439(3) 0.67943(11) 0.5145(3) 0.0625(7) Uani 1 1 d . . . . .
H12G H 0.3260 0.6834 0.5218 0.075 Uiso 1 1 calc R . . . .
H12H H 0.1961 0.7078 0.4588 0.075 Uiso 1 1 calc R . . . .
C124 C 0.1929(2) 0.62725(11) 0.4435(3) 0.0519(6) Uani 1 1 d . . . . .
H12I H 0.2404 0.5988 0.4995 0.062 Uiso 1 1 calc R . . . .
H12J H 0.1107 0.6234 0.4358 0.062 Uiso 1 1 calc R . . . .
C125 C 0.1922(2) 0.62214(12) 0.3079(3) 0.0536(6) Uani 1 1 d . . . . .
H12K H 0.1428 0.6500 0.2513 0.064 Uiso 1 1 calc R . . . .
H12L H 0.1540 0.5892 0.2690 0.064 Uiso 1 1 calc R . . . .
C126 C 0.31421(18) 0.62409(8) 0.3043(2) 0.0381(5) Uani 1 1 d . . . . .
H12M H 0.3532 0.6569 0.3434 0.046 Uiso 1 1 calc R . . . .
H12N H 0.3636 0.5958 0.3591 0.046 Uiso 1 1 calc R . . . .
C127 C 0.30796(18) 0.61946(9) 0.1652(2) 0.0433(5) Uani 1 1 d . . . . .
H12O H 0.2568 0.6473 0.1105 0.052 Uiso 1 1 calc R . . . .
H12P H 0.2696 0.5864 0.1272 0.052 Uiso 1 1 calc R . . . .
C128 C 0.42753(18) 0.62213(8) 0.1561(2) 0.0391(5) Uani 1 1 d . . . . .
H12Q H 0.4138 0.6239 0.0617 0.047 Uiso 1 1 calc R . . . .
H12R H 0.4683 0.6541 0.1993 0.047 Uiso 1 1 calc R . . . .
C129 C 0.50824(15) 0.57689(7) 0.21947(17) 0.0265(4) Uani 1 1 d . . . . .
H12S H 0.4672 0.5446 0.1792 0.032 Uiso 1 1 calc R . . . .
H12T H 0.5263 0.5759 0.3151 0.032 Uiso 1 1 calc R . . . .
C130 C 0.62383(14) 0.58092(6) 0.20094(16) 0.0234(3) Uani 1 1 d . . . . .
H13A H 0.6696 0.6106 0.2528 0.028 Uiso 1 1 calc R . . . .
H13B H 0.6043 0.5880 0.1066 0.028 Uiso 1 1 calc R . . . .
B2 B 0.7794(2) 0.78018(8) 0.7489(2) 0.0385(5) Uani 1 1 d D . . . .
H2A H 0.6901(9) 0.79456(18) 0.6903(15) 0.058 Uiso 1 1 calc DGR . . . .
H2B H 0.8379(13) 0.79085(14) 0.7012(16) 0.058 Uiso 1 1 calc DGR . . . .
H2C H 0.8127(14) 0.79691(19) 0.8479(10) 0.058 Uiso 1 1 calc DGR . . . .
B3 B 0.6319(2) 0.46039(8) 0.2105(2) 0.0337(5) Uani 1 1 d D . . . .
H3A H 0.5889(12) 0.4549(3) 0.2783(12) 0.051 Uiso 1 1 calc DGR . . . .
H3B H 0.6935(7) 0.4288(3) 0.2219(15) 0.051 Uiso 1 1 calc DGR . . . .
H3C H 0.5645(11) 0.4612(2) 0.1088(11) 0.051 Uiso 1 1 calc DGR . . . .

loop_
_atom_site_aniso_label
_atom_site_aniso_U_11
_atom_site_aniso_U_22
_atom_site_aniso_U_33
_atom_site_aniso_U_23
_atom_site_aniso_U_13
_atom_site_aniso_U_12
P2 0.0334(2) 0.0196(2) 0.0208(2) 0.00043(15) 0.01151(18) 0.00317(16)
P3 0.0238(2) 0.0182(2) 0.0189(2) -0.00209(14) 0.00678(17) 0.00038(15)
N101 0.0295(7) 0.0250(7) 0.0166(6) -0.0016(5) 0.0069(6) -0.0010(6)
C102 0.0315(9) 0.0275(9) 0.0174(8) -0.0022(6) 0.0078(7) -0.0006(7)
C103 0.0389(10) 0.0375(10) 0.0272(9) -0.0069(8) 0.0171(8) -0.0062(8)
C104 0.0507(12) 0.0366(11) 0.0313(10) -0.0054(8) 0.0219(9) -0.0160(9)
C105 0.0521(12) 0.0233(9) 0.0276(9) -0.0025(7) 0.0156(9) -0.0069(8)
C106 0.0322(9) 0.0260(9) 0.0165(7) -0.0016(6) 0.0057(7) 0.0007(7)
C107 0.0384(10) 0.0254(9) 0.0204(8) 0.0010(7) 0.0116(7) 0.0038(7)
C108 0.0309(9) 0.0295(9) 0.0204(8) -0.0015(7) 0.0057(7) 0.0066(7)
C109 0.0316(9) 0.0353(10) 0.0297(9) 0.0010(8) 0.0122(8) 0.0053(8)
C110 0.0424(12) 0.0651(16) 0.0557(14) 0.0101(12) 0.0299(11) 0.0085(11)
C111 0.0379(11) 0.0546(14) 0.0443(13) -0.0098(10) 0.0029(10) 0.0044(10)
C112 0.0444(11) 0.0366(11) 0.0370(11) 0.0068(8) 0.0133(9) 0.0163(9)
C113 0.0258(8) 0.0317(9) 0.0256(9) -0.0056(7) 0.0108(7) 0.0005(7)
C114 0.0421(12) 0.0570(14) 0.0512(13) 0.0016(11) 0.0225(10) 0.0201(11)
C115 0.0416(11) 0.0531(13) 0.0280(10) -0.0128(9) 0.0173(9) -0.0102(9)
C116 0.0346(10) 0.0427(11) 0.0410(11) -0.0086(9) 0.0197(9) -0.0132(8)
C117 0.0358(9) 0.0276(9) 0.0220(8) 0.0009(7) 0.0136(7) 0.0041(7)
C118 0.0350(10) 0.0295(9) 0.0264(9) -0.0013(7) 0.0124(8) 0.0031(7)
C119 0.0384(11) 0.0478(12) 0.0348(10) 0.0096(9) 0.0180(9) 0.0070(9)
C120 0.0394(11) 0.0585(14) 0.0423(12) 0.0035(10) 0.0210(10) 0.0075(10)
C121 0.0434(12) 0.0421(12) 0.0459(12) 0.0049(10) 0.0155(10) 0.0027(9)
C122 0.097(2) 0.0517(16) 0.0525(15) -0.0019(12) 0.0307(15) -0.0249(15)
C123 0.0818(19) 0.0517(15) 0.0727(18) -0.0063(13) 0.0507(16) 0.0012(13)
C124 0.0428(12) 0.0647(16) 0.0534(14) 0.0009(12) 0.0250(11) -0.0001(11)
C125 0.0337(11) 0.0753(18) 0.0553(14) -0.0005(12) 0.0217(11) 0.0041(11)
C126 0.0302(10) 0.0357(11) 0.0499(12) -0.0036(9) 0.0180(9) 0.0018(8)
C127 0.0299(10) 0.0527(13) 0.0447(12) 0.0023(10) 0.0126(9) 0.0130(9)
C128 0.0361(10) 0.0416(11) 0.0421(11) 0.0106(9) 0.0186(9) 0.0135(9)
C129 0.0241(8) 0.0269(9) 0.0273(9) -0.0001(7) 0.0093(7) 0.0004(7)
C130 0.0241(8) 0.0213(8) 0.0227(8) 0.0010(6) 0.0076(6) 0.0014(6)
B2 0.0601(15) 0.0204(10) 0.0371(12) 0.0010(8) 0.0222(11) 0.0008(9)
B3 0.0443(12) 0.0214(10) 0.0351(11) -0.0041(8) 0.0160(10) -0.0068(9)

loop_
_atom_type_symbol
_atom_type_description
_atom_type_scat_dispersion_real
_atom_type_scat_dispersion_imag
_atom_type_scat_source
C C 0.0181 0.0091 'International Tables Vol C Tables 4.2.6.8 and 6.1.1.4'
H H 0.0000 0.0000 'International Tables Vol C Tables 4.2.6.8 and 6.1.1.4'
B B 0.0090 0.0039 'International Tables Vol C Tables 4.2.6.8 and 6.1.1.4'
N N 0.0311 0.0180 'International Tables Vol C Tables 4.2.6.8 and 6.1.1.4'
P P 0.2955 0.4335 'International Tables Vol C Tables 4.2.6.8 and 6.1.1.4'

loop_
_exptl_crystal_face_index_h
_exptl_crystal_face_index_k
_exptl_crystal_face_index_l
_exptl_crystal_face_perp_dist
-2 -8 6 0.1157
-3 10 6 0.1316
2 8 -6 0.1720
3 -7 -7 0.1341
7 0 0 0.0200
-7 0 0 0.0049
0 17 -1 0.2240

loop_
_geom_angle_atom_site_label_1
_geom_angle_atom_site_label_2
_geom_angle_atom_site_label_3
_geom_angle
_geom_angle_site_symmetry_1
_geom_angle_site_symmetry_3
_geom_angle_publ_flag
C107 P2 C109 109.37(9) . . ?
C107 P2 B2 108.57(9) . . ?
C109 P2 B2 113.32(11) . . ?
C117 P2 C107 106.16(9) . . ?
C117 P2 C109 107.07(8) . . ?
C117 P2 B2 112.08(10) . . ?
C108 P3 C113 104.37(8) . . ?
C108 P3 B3 111.33(9) . . ?
C113 P3 B3 113.57(9) . . ?
C130 P3 C108 107.26(8) . . ?
C130 P3 C113 105.22(8) . . ?
C130 P3 B3 114.35(9) . . ?
C106 N101 C102 118.40(15) . . ?
N101 C102 C103 122.16(17) . . ?
N101 C102 C107 115.43(16) . . ?
C103 C102 C107 122.41(17) . . ?
C104 C103 C102 118.82(18) . . ?
C103 C104 C105 119.09(18) . . ?
C104 C105 C106 118.67(18) . . ?
N101 C106 C105 122.64(17) . . ?
N101 C106 C108 115.31(16) . . ?
C105 C106 C108 122.03(17) . . ?
C102 C107 P2 118.34(12) . . ?
C106 C108 P3 112.79(12) . . ?
C110 C109 P2 108.65(14) . . ?
C110 C109 C111 110.24(19) . . ?
C110 C109 C112 109.27(18) . . ?
C111 C109 P2 106.42(14) . . ?
C112 C109 P2 113.18(14) . . ?
C112 C109 C111 109.04(17) . . ?
C114 C113 P3 109.13(14) . . ?
C114 C113 C115 109.22(17) . . ?
C115 C113 P3 107.90(13) . . ?
C116 C113 P3 110.88(12) . . ?
C116 C113 C114 109.92(17) . . ?
C116 C113 C115 109.75(17) . . ?
C118 C117 P2 112.75(12) . . ?
C119 C118 C117 112.21(15) . . ?
C118 C119 C120 113.78(17) . . ?
C121 C120 C119 115.01(19) . . ?
C120 C121 C122 114.7(2) . . ?
C123 C122 C121 117.9(2) . . ?
C122 C123 C124 114.3(2) . . ?
C125 C124 C123 114.5(2) . . ?
C124 C125 C126 114.9(2) . . ?
C127 C126 C125 112.63(19) . . ?
C126 C127 C128 114.68(18) . . ?
C129 C128 C127 113.91(18) . . ?
C128 C129 C130 110.97(15) . . ?
C129 C130 P3 114.76(12) . . ?

loop_
_geom_bond_atom_site_label_1
_geom_bond_atom_site_label_2
_geom_bond_distance
_geom_bond_site_symmetry_2
_geom_bond_publ_flag
P2 C107 1.8379(18) . ?
P2 C109 1.8506(19) . ?
P2 C117 1.8235(18) . ?
P2 B2 1.918(2) . ?
P3 C108 1.8449(17) . ?
P3 C113 1.8555(18) . ?
P3 C130 1.8171(16) . ?
P3 B3 1.922(2) . ?
N101 C102 1.343(2) . ?
N101 C106 1.341(2) . ?
C102 C103 1.394(3) . ?
C102 C107 1.505(2) . ?
C103 C104 1.384(3) . ?
C104 C105 1.384(3) . ?
C105 C106 1.387(3) . ?
C106 C108 1.504(2) . ?
C109 C110 1.531(3) . ?
C109 C111 1.536(3) . ?
C109 C112 1.532(3) . ?
C113 C114 1.532(3) . ?
C113 C115 1.534(3) . ?
C113 C116 1.529(3) . ?
C117 C118 1.533(3) . ?
C118 C119 1.523(3) . ?
C119 C120 1.548(3) . ?
C120 C121 1.515(3) . ?
C121 C122 1.525(3) . ?
C122 C123 1.430(4) . ?
C123 C124 1.568(4) . ?
C124 C125 1.506(3) . ?
C125 C126 1.527(3) . ?
C126 C127 1.517(3) . ?
C127 C128 1.525(3) . ?
C128 C129 1.518(2) . ?
C129 C130 1.529(2) . ?

loop_
_exptl_oxdiff_crystal_face_indexfrac_h
_exptl_oxdiff_crystal_face_indexfrac_k
_exptl_oxdiff_crystal_face_indexfrac_l
_exptl_oxdiff_crystal_face_x
_exptl_oxdiff_crystal_face_y
_exptl_oxdiff_crystal_face_z
-2.3981 -8.4256 6.2261 -0.6546 0.1624 0.7384
-2.5135 10.4032 5.6780 -0.9071 0.2377 -0.3475
2.4764 7.7362 -6.3867 0.6870 -0.1711 -0.7062
2.8009 -7.1587 -6.5227 0.9598 -0.2493 0.1287
7.0000 0.0002 0.0000 0.2086 0.9314 0.0600
-7.0000 -0.0002 -0.0000 -0.2086 -0.9314 -0.0600
-0.0000 17.0000 -1.0000 -0.1662 0.0377 -1.0026
